data_7107522
loop_
_publ_author_name
'Dimitri Matioszek'
'Tibor Kocsor'
'Annie Castel'
'Gabriela Nemes'
'Jean Escudie'
'Nathalie Saffon'

_publ_section_title
;
 Phosphaalkenyl germylenes and their gold, tungsten and molybdenum
 complexes
;
_journal_name_full Chem.Commun.
_journal_page_first 3629
_journal_paper_doi 10.1039/c2cc17551g
_journal_volume 48
_journal_year 2012
_chemical_formula_sum 'C63 H94 Cl2 Ge N2 P2'
_chemical_formula_weight 1084.83
_chemical_name_systematic
;
?
;
_space_group_IT_number 2
_symmetry_cell_setting triclinic
_symmetry_space_group_name_Hall '-P 1'
_symmetry_space_group_name_H-M 'P -1'
_atom_sites_solution_hydrogens geom
_atom_sites_solution_primary direct
_atom_sites_solution_secondary difmap
_audit_creation_method SHELXL-97
_cell_angle_alpha 79.5190(10)
_cell_angle_beta 75.8570(10)
_cell_angle_gamma 63.2850(10)
_cell_formula_units_Z 2
_cell_length_a 13.9844(4)
_cell_length_b 14.0830(4)
_cell_length_c 18.5657(6)
_cell_measurement_reflns_used 9877
_cell_measurement_temperature 193(2)
_cell_measurement_theta_max 25.78
_cell_measurement_theta_min 2.32
_cell_volume 3156.09(17)
_computing_cell_refinement 'Bruker SAINT'
_computing_data_collection 'Bruker APEX2'
_computing_data_reduction 'Bruker SAINT'
_computing_molecular_graphics 'Bruker SHELXTL'
_computing_publication_material 'Bruker SHELXTL'
_computing_structure_refinement 'SHELXL-97 (Sheldrick, 1997)'
_computing_structure_solution 'SHELXS-97 (Sheldrick, 1990)'
_diffrn_ambient_temperature 193(2)
_diffrn_measured_fraction_theta_full 0.988
_diffrn_measured_fraction_theta_max 0.988
_diffrn_measurement_device_type 'Bruker kappa APEX-II CCD Quazar'
_diffrn_measurement_method 'phi and omega scans'
_diffrn_radiation_monochromator graphite
_diffrn_radiation_source 'fine-focus sealed tube'
_diffrn_radiation_type MoK\a
_diffrn_radiation_wavelength 0.71073
_diffrn_reflns_av_R_equivalents 0.0490
_diffrn_reflns_av_sigmaI/netI 0.0543
_diffrn_reflns_limit_h_max 14
_diffrn_reflns_limit_h_min -17
_diffrn_reflns_limit_k_max 17
_diffrn_reflns_limit_k_min -17
_diffrn_reflns_limit_l_max 22
_diffrn_reflns_limit_l_min -23
_diffrn_reflns_number 48874
_diffrn_reflns_theta_full 26.37
_diffrn_reflns_theta_max 26.37
_diffrn_reflns_theta_min 5.10
_diffrn_standards_number 0
_exptl_absorpt_coefficient_mu 0.658
_exptl_absorpt_correction_T_max 0.9371
_exptl_absorpt_correction_T_min 0.8271
_exptl_absorpt_correction_type multi-scan
_exptl_absorpt_process_details 'SADABS (BRUKER-AXS)'
_exptl_crystal_colour orange
_exptl_crystal_density_diffrn 1.142
_exptl_crystal_density_method 'not measured'
_exptl_crystal_description block
_exptl_crystal_F_000 1164
_exptl_crystal_size_max 0.30
_exptl_crystal_size_mid 0.12
_exptl_crystal_size_min 0.10
_refine_diff_density_max 1.060
_refine_diff_density_min -0.387
_refine_diff_density_rms 0.062
_refine_ls_extinction_method none
_refine_ls_goodness_of_fit_ref 1.019
_refine_ls_hydrogen_treatment constr
_refine_ls_matrix_type full
_refine_ls_number_parameters 720
_refine_ls_number_reflns 12787
_refine_ls_number_restraints 241
_refine_ls_restrained_S_all 1.017
_refine_ls_R_factor_all 0.0730
_refine_ls_R_factor_gt 0.0458
_refine_ls_shift/su_max 0.002
_refine_ls_shift/su_mean 0.000
_refine_ls_structure_factor_coef Fsqd
_refine_ls_weighting_details 'calc w=1/[\s^2^(Fo^2^)+(0.0621P)^2^+1.6858P] where P=(Fo^2^+2Fc^2^)/3'
_refine_ls_weighting_scheme calc
_refine_ls_wR_factor_gt 0.1114
_refine_ls_wR_factor_ref 0.1262
_reflns_number_gt 9462
_reflns_number_total 12787
_reflns_threshold_expression >2sigma(I)
_cod_data_source_file c2cc17551g.txt
_cod_data_source_block 1
_cod_original_cell_volume 3156.09(16)
_cod_original_sg_symbol_H-M P-1
_cod_database_code 7107522

loop_
_symmetry_equiv_pos_as_xyz
'x, y, z'
'-x, -y, -z'

loop_
_atom_site_label
_atom_site_type_symbol
_atom_site_fract_x
_atom_site_fract_y
_atom_site_fract_z
_atom_site_U_iso_or_equiv
_atom_site_adp_type
_atom_site_occupancy
_atom_site_symmetry_multiplicity
_atom_site_calc_flag
_atom_site_refinement_flags
_atom_site_disorder_assembly
_atom_site_disorder_group
Ge1 Ge 0.53241(2) 0.71758(2) 0.567132(14) 0.02788(9) Uani 1 1 d . . .
Cl1 Cl 0.58443(6) 0.49650(5) 0.65681(4) 0.03970(17) Uani 1 1 d . . .
Cl2 Cl 0.43308(6) 0.92930(5) 0.64283(4) 0.03976(17) Uani 1 1 d . . .
P1 P 0.77559(5) 0.51697(5) 0.54867(4) 0.03112(16) Uani 1 1 d . . .
P2 P 0.52607(5) 0.72553(5) 0.74172(4) 0.02896(15) Uani 1 1 d . . .
N1 N 0.63550(17) 0.75876(16) 0.41145(11) 0.0303(5) Uani 1 1 d . . .
N2 N 0.70297(16) 0.81139(16) 0.48101(11) 0.0288(5) Uani 1 1 d . . .
C1 C 0.63721(19) 0.76356(19) 0.48346(13) 0.0277(5) Uani 1 1 d . . .
C2 C 0.6453(2) 0.5707(2) 0.59209(13) 0.0291(5) Uani 1 1 d . . .
C3 C 0.51221(19) 0.79027(19) 0.65702(14) 0.0286(5) Uani 1 1 d . . .
C4 C 0.7004(2) 0.8042(2) 0.36367(14) 0.0346(6) Uani 1 1 d . . .
C5 C 0.7431(2) 0.8367(2) 0.40690(15) 0.0336(6) Uani 1 1 d . . .
C6 C 0.7128(3) 0.8184(3) 0.28052(15) 0.0487(8) Uani 1 1 d . . .
H6A H 0.7482 0.8663 0.2603 0.073 Uiso 1 1 calc R . .
H6B H 0.6408 0.8491 0.2667 0.073 Uiso 1 1 calc R . .
H6C H 0.7574 0.7489 0.2600 0.073 Uiso 1 1 calc R . .
C7 C 0.8202(2) 0.8883(3) 0.38260(18) 0.0477(8) Uani 1 1 d . . .
H7A H 0.8359 0.8977 0.3280 0.072 Uiso 1 1 calc R . .
H7B H 0.8881 0.8430 0.4010 0.072 Uiso 1 1 calc R . .
H7C H 0.7871 0.9580 0.4028 0.072 Uiso 1 1 calc R . .
C8 C 0.5771(2) 0.7053(2) 0.38997(14) 0.0363(6) Uani 1 1 d . . .
H8 H 0.5503 0.6702 0.4371 0.044 Uiso 1 1 calc R . .
C9 C 0.4767(3) 0.7852(3) 0.3592(2) 0.0574(9) Uani 1 1 d . . .
H9A H 0.4276 0.8353 0.3965 0.086 Uiso 1 1 calc R . .
H9B H 0.4392 0.7473 0.3472 0.086 Uiso 1 1 calc R . .
H9C H 0.4984 0.8244 0.3140 0.086 Uiso 1 1 calc R . .
C10 C 0.6526(3) 0.6167(3) 0.33964(17) 0.0512(8) Uani 1 1 d . . .
H10A H 0.6678 0.6477 0.2889 0.077 Uiso 1 1 calc R . .
H10B H 0.6177 0.5700 0.3393 0.077 Uiso 1 1 calc R . .
H10C H 0.7209 0.5750 0.3582 0.077 Uiso 1 1 calc R . .
C11 C 0.7266(2) 0.8317(2) 0.54828(15) 0.0343(6) Uani 1 1 d . . .
H11 H 0.6835 0.8060 0.5919 0.041 Uiso 1 1 calc R . .
C12 C 0.8454(2) 0.7676(3) 0.55473(19) 0.0526(8) Uani 1 1 d . . .
H12A H 0.8679 0.6928 0.5472 0.079 Uiso 1 1 calc R . .
H12B H 0.8549 0.7722 0.6044 0.079 Uiso 1 1 calc R . .
H12C H 0.8902 0.7963 0.5168 0.079 Uiso 1 1 calc R . .
C13 C 0.6864(3) 0.9507(2) 0.55387(19) 0.0527(8) Uani 1 1 d . . .
H13A H 0.7328 0.9777 0.5160 0.079 Uiso 1 1 calc R . .
H13B H 0.6896 0.9624 0.6035 0.079 Uiso 1 1 calc R . .
H13C H 0.6111 0.9885 0.5457 0.079 Uiso 1 1 calc R . .
C14 C 0.8295(2) 0.37688(19) 0.59024(14) 0.0286(5) Uani 1 1 d . . .
C15 C 0.8151(2) 0.2969(2) 0.56321(14) 0.0299(5) Uani 1 1 d . . .
C16 C 0.8326(2) 0.2017(2) 0.60742(15) 0.0328(6) Uani 1 1 d . . .
H16 H 0.8211 0.1488 0.5902 0.039 Uiso 1 1 calc R . .
C17 C 0.8660(2) 0.1802(2) 0.67518(14) 0.0306(6) Uani 1 1 d . . .
C18 C 0.8890(2) 0.2552(2) 0.69681(14) 0.0315(6) Uani 1 1 d . . .
H18 H 0.9156 0.2401 0.7419 0.038 Uiso 1 1 calc R . .
C19 C 0.87492(19) 0.3524(2) 0.65536(14) 0.0289(5) Uani 1 1 d . . .
C20 C 0.7846(2) 0.3076(2) 0.48605(15) 0.0362(6) Uani 1 1 d . . .
C21 C 0.6646(2) 0.3833(2) 0.48421(16) 0.0414(7) Uani 1 1 d . . .
H21A H 0.6468 0.3792 0.4373 0.062 Uiso 1 1 calc R . .
H21B H 0.6525 0.4565 0.4879 0.062 Uiso 1 1 calc R . .
H21C H 0.6180 0.3624 0.5262 0.062 Uiso 1 1 calc R . .
C22 C 0.8588(3) 0.3457(3) 0.42435(16) 0.0507(8) Uani 1 1 d . . .
H22A H 0.9349 0.2939 0.4231 0.076 Uiso 1 1 calc R . .
H22B H 0.8500 0.4153 0.4347 0.076 Uiso 1 1 calc R . .
H22C H 0.8388 0.3521 0.3761 0.076 Uiso 1 1 calc R . .
C23 C 0.8014(3) 0.1994(3) 0.46525(18) 0.0582(9) Uani 1 1 d . . .
H23A H 0.7882 0.2073 0.4146 0.087 Uiso 1 1 calc R . .
H23B H 0.7505 0.1750 0.5003 0.087 Uiso 1 1 calc R . .
H23C H 0.8764 0.1469 0.4677 0.087 Uiso 1 1 calc R . .
C24 C 0.8784(2) 0.0749(2) 0.72261(16) 0.0392(6) Uani 1 1 d . . .
C25 C 0.9560(4) -0.0185(3) 0.6776(2) 0.0804(13) Uani 1 1 d . . .
H25A H 0.9708 -0.0850 0.7098 0.121 Uiso 1 1 calc R . .
H25B H 1.0243 -0.0116 0.6568 0.121 Uiso 1 1 calc R . .
H25C H 0.9231 -0.0195 0.6369 0.121 Uiso 1 1 calc R . .
C26 C 0.9244(4) 0.0632(3) 0.7929(2) 0.0695(11) Uani 1 1 d . . .
H26A H 0.9267 -0.0022 0.8233 0.104 Uiso 1 1 calc R . .
H26B H 0.8775 0.1249 0.8219 0.104 Uiso 1 1 calc R . .
H26C H 0.9981 0.0595 0.7781 0.104 Uiso 1 1 calc R . .
C27 C 0.7667(3) 0.0758(4) 0.7493(3) 0.0866(15) Uani 1 1 d . . .
H27A H 0.7359 0.0794 0.7062 0.130 Uiso 1 1 calc R . .
H27B H 0.7189 0.1380 0.7776 0.130 Uiso 1 1 calc R . .
H27C H 0.7730 0.0105 0.7813 0.130 Uiso 1 1 calc R . .
C28 C 0.9147(2) 0.4248(2) 0.68239(16) 0.0367(6) Uani 1 1 d . . .
C29 C 0.9800(3) 0.3669(3) 0.74496(19) 0.0526(8) Uani 1 1 d . . .
H29A H 1.0393 0.2991 0.7287 0.079 Uiso 1 1 calc R . .
H29B H 0.9319 0.3531 0.7895 0.079 Uiso 1 1 calc R . .
H29C H 1.0105 0.4116 0.7567 0.079 Uiso 1 1 calc R . .
C30 C 0.8200(2) 0.5262(2) 0.71437(18) 0.0473(7) Uani 1 1 d . . .
H30A H 0.7662 0.5069 0.7505 0.071 Uiso 1 1 calc R . .
H30B H 0.7856 0.5748 0.6738 0.071 Uiso 1 1 calc R . .
H30C H 0.8480 0.5616 0.7392 0.071 Uiso 1 1 calc R . .
C31 C 0.9930(2) 0.4531(3) 0.61849(19) 0.0485(8) Uani 1 1 d . . .
H31A H 1.0168 0.4995 0.6355 0.073 Uiso 1 1 calc R . .
H31B H 0.9557 0.4903 0.5764 0.073 Uiso 1 1 calc R . .
H31C H 1.0565 0.3876 0.6026 0.073 Uiso 1 1 calc R . .
C32 C 0.4318(2) 0.82455(19) 0.80942(13) 0.0278(5) Uani 1 1 d . . .
C33 C 0.4670(2) 0.8858(2) 0.84055(13) 0.0300(6) Uani 1 1 d . . .
C34 C 0.3894(2) 0.9716(2) 0.87982(14) 0.0339(6) Uani 1 1 d . . .
H34 H 0.4133 1.0139 0.8988 0.041 Uiso 1 1 calc R . .
C35 C 0.2783(2) 0.9986(2) 0.89270(13) 0.0332(6) Uani 1 1 d . . .
C36 C 0.2477(2) 0.9305(2) 0.86898(14) 0.0341(6) Uani 1 1 d . . .
H36 H 0.1728 0.9445 0.8802 0.041 Uiso 1 1 calc R . .
C37 C 0.3206(2) 0.8424(2) 0.82950(13) 0.0297(6) Uani 1 1 d . . .
C38 C 0.5892(2) 0.8581(2) 0.83531(15) 0.0392(7) Uani 1 1 d . . .
C39 C 0.6489(2) 0.7408(3) 0.86421(19) 0.0517(8) Uani 1 1 d . . .
H39A H 0.6440 0.6943 0.8332 0.078 Uiso 1 1 calc R . .
H39B H 0.6151 0.7295 0.9159 0.078 Uiso 1 1 calc R . .
H39C H 0.7256 0.7237 0.8619 0.078 Uiso 1 1 calc R . .
C40 C 0.6436(3) 0.8793(3) 0.75604(17) 0.0530(8) Uani 1 1 d . . .
H40A H 0.7193 0.8644 0.7556 0.080 Uiso 1 1 calc R . .
H40B H 0.6042 0.9541 0.7385 0.080 Uiso 1 1 calc R . .
H40C H 0.6423 0.8330 0.7231 0.080 Uiso 1 1 calc R . .
C41 C 0.6049(3) 0.9252(3) 0.88456(18) 0.0533(8) Uani 1 1 d . . .
H41A H 0.6828 0.9003 0.8838 0.080 Uiso 1 1 calc R . .
H41B H 0.5675 0.9177 0.9358 0.080 Uiso 1 1 calc R . .
H41C H 0.5744 1.0004 0.8654 0.080 Uiso 1 1 calc R . .
C42 C 0.1938(2) 1.0922(2) 0.93790(15) 0.0410(7) Uani 1 1 d . . .
C43 C 0.2349(3) 1.1768(3) 0.9366(2) 0.0587(9) Uani 1 1 d . . .
H43A H 0.1759 1.2386 0.9611 0.088 Uiso 1 1 calc R . .
H43B H 0.2587 1.1990 0.8848 0.088 Uiso 1 1 calc R . .
H43C H 0.2963 1.1468 0.9630 0.088 Uiso 1 1 calc R . .
C44 C 0.0878(3) 1.1478(3) 0.9072(2) 0.0646(10) Uani 1 1 d . . .
H44A H 0.0386 1.2116 0.9336 0.097 Uiso 1 1 calc R . .
H44B H 0.0531 1.0990 0.9145 0.097 Uiso 1 1 calc R . .
H44C H 0.1039 1.1685 0.8539 0.097 Uiso 1 1 calc R . .
C45 C 0.1702(3) 1.0498(3) 1.01898(17) 0.0626(10) Uani 1 1 d . . .
H45A H 0.2378 1.0151 1.0389 0.094 Uiso 1 1 calc R . .
H45B H 0.1404 0.9979 1.0214 0.094 Uiso 1 1 calc R . .
H45C H 0.1172 1.1091 1.0485 0.094 Uiso 1 1 calc R . .
C46 C 0.2746(2) 0.7681(2) 0.81279(15) 0.0357(6) Uani 1 1 d . . .
C47 C 0.1634(2) 0.7868(3) 0.86351(19) 0.0514(8) Uani 1 1 d . . .
H47A H 0.1399 0.7341 0.8558 0.077 Uiso 1 1 calc R . .
H47B H 0.1094 0.8587 0.8512 0.077 Uiso 1 1 calc R . .
H47C H 0.1701 0.7796 0.9158 0.077 Uiso 1 1 calc R . .
C48 C 0.2568(3) 0.7882(3) 0.73239(17) 0.0514(8) Uani 1 1 d . . .
H48A H 0.3274 0.7651 0.6984 0.077 Uiso 1 1 calc R . .
H48B H 0.2133 0.8644 0.7212 0.077 Uiso 1 1 calc R . .
H48C H 0.2183 0.7478 0.7260 0.077 Uiso 1 1 calc R . .
C49 C 0.3492(3) 0.6496(2) 0.8300(2) 0.0550(8) Uani 1 1 d . . .
H49A H 0.3109 0.6059 0.8299 0.083 Uiso 1 1 calc R . .
H49B H 0.3683 0.6397 0.8790 0.083 Uiso 1 1 calc R . .
H49C H 0.4157 0.6278 0.7919 0.083 Uiso 1 1 calc R . .
C50 C 0.1367(4) 0.5194(4) 0.9207(3) 0.0767(12) Uani 1 1 d . . .
C51 C 0.0344(3) 0.5994(4) 0.9403(3) 0.0744(12) Uani 1 1 d . . .
H51 H 0.0088 0.6174 0.9905 0.089 Uiso 1 1 calc R . .
C52 C -0.0322(4) 0.6547(4) 0.8879(3) 0.0895(14) Uani 1 1 d . . .
H52 H -0.1027 0.7094 0.9026 0.107 Uiso 1 1 calc R . .
C53 C 0.0031(4) 0.6306(4) 0.8156(3) 0.0937(15) Uani 1 1 d . . .
H53 H -0.0415 0.6690 0.7794 0.112 Uiso 1 1 calc R . .
C54 C 0.1055(5) 0.5490(4) 0.7959(3) 0.0919(14) Uani 1 1 d . . .
H54 H 0.1306 0.5308 0.7457 0.110 Uiso 1 1 calc R . .
C55 C 0.1708(4) 0.4945(4) 0.8470(3) 0.0795(12) Uani 1 1 d . . .
H55 H 0.2405 0.4387 0.8321 0.095 Uiso 1 1 calc R . .
C56 C 0.2084(5) 0.4639(4) 0.9746(3) 0.1072(17) Uani 1 1 d . . .
H56A H 0.1651 0.4729 1.0252 0.161 Uiso 1 1 calc R . .
H56B H 0.2615 0.4936 0.9684 0.161 Uiso 1 1 calc R . .
H56C H 0.2468 0.3878 0.9666 0.161 Uiso 1 1 calc R . .
C63 C 0.656(2) 0.4167(19) 0.9441(12) 0.130(5) Uani 0.376(18) 1 d PDU A 1
H63A H 0.6916 0.4480 0.9008 0.195 Uiso 0.376(18) 1 calc PR A 1
H63B H 0.7105 0.3663 0.9737 0.195 Uiso 0.376(18) 1 calc PR A 1
H63C H 0.6001 0.4734 0.9748 0.195 Uiso 0.376(18) 1 calc PR A 1
C57 C 0.6048(14) 0.3596(14) 0.9184(10) 0.096(2) Uani 0.376(18) 1 d PDU A 1
C58 C 0.5681(19) 0.3833(18) 0.8543(12) 0.086(3) Uani 0.376(18) 1 d PDU A 1
H58 H 0.5811 0.4363 0.8192 0.103 Uiso 0.376(18) 1 calc PR A 1
C59 C 0.512(2) 0.334(2) 0.8375(11) 0.085(3) Uani 0.376(18) 1 d PDU A 1
H59 H 0.4790 0.3580 0.7948 0.101 Uiso 0.376(18) 1 calc PR A 1
C60 C 0.5052(18) 0.2469(17) 0.8840(13) 0.090(3) Uani 0.376(18) 1 d PDU A 1
H60 H 0.4673 0.2105 0.8742 0.108 Uiso 0.376(18) 1 calc PR A 1
C61 C 0.556(2) 0.2154(18) 0.9462(12) 0.096(3) Uani 0.376(18) 1 d PDU A 1
H61 H 0.5567 0.1538 0.9774 0.115 Uiso 0.376(18) 1 calc PR A 1
C62 C 0.6047(19) 0.2695(17) 0.9626(11) 0.101(3) Uani 0.376(18) 1 d PDU A 1
H62 H 0.6391 0.2460 1.0048 0.122 Uiso 0.376(18) 1 calc PR A 1
C63' C 0.7168(12) 0.3527(13) 0.9283(7) 0.128(4) Uani 0.624(18) 1 d PDU A 2
H63D H 0.7286 0.3224 0.9789 0.192 Uiso 0.624(18) 1 calc PR A 2
H63E H 0.6883 0.4305 0.9259 0.192 Uiso 0.624(18) 1 calc PR A 2
H63F H 0.7860 0.3243 0.8931 0.192 Uiso 0.624(18) 1 calc PR A 2
C57' C 0.6358(9) 0.3231(10) 0.9081(6) 0.092(2) Uani 0.624(18) 1 d PDU A 2
C58' C 0.5903(11) 0.3746(11) 0.8471(7) 0.084(2) Uani 0.624(18) 1 d PDU A 2
H58' H 0.6047 0.4327 0.8210 0.101 Uiso 0.624(18) 1 calc PR A 2
C59' C 0.5238(12) 0.3443(11) 0.8224(7) 0.083(2) Uani 0.624(18) 1 d PDU A 2
H59' H 0.4975 0.3776 0.7775 0.099 Uiso 0.624(18) 1 calc PR A 2
C60' C 0.4955(9) 0.2655(9) 0.8630(6) 0.080(2) Uani 0.624(18) 1 d PDU A 2
H60' H 0.4488 0.2445 0.8470 0.095 Uiso 0.624(18) 1 calc PR A 2
C61' C 0.5371(11) 0.2171(9) 0.9283(6) 0.083(2) Uani 0.624(18) 1 d PDU A 2
H61' H 0.5177 0.1636 0.9578 0.100 Uiso 0.624(18) 1 calc PR A 2
C62' C 0.6052(11) 0.2472(9) 0.9491(6) 0.088(2) Uani 0.624(18) 1 d PDU A 2
H62' H 0.6325 0.2143 0.9937 0.106 Uiso 0.624(18) 1 calc PR A 2

loop_
_atom_site_aniso_label
_atom_site_aniso_U_11
_atom_site_aniso_U_22
_atom_site_aniso_U_33
_atom_site_aniso_U_23
_atom_site_aniso_U_13
_atom_site_aniso_U_12
Ge1 0.02744(14) 0.03368(16) 0.02394(15) 0.00027(11) -0.00538(11) -0.01488(12)
Cl1 0.0477(4) 0.0374(4) 0.0352(4) 0.0014(3) 0.0027(3) -0.0259(3)
Cl2 0.0431(4) 0.0290(3) 0.0382(4) 0.0009(3) -0.0078(3) -0.0087(3)
P1 0.0306(3) 0.0286(4) 0.0342(4) 0.0050(3) -0.0067(3) -0.0151(3)
P2 0.0287(3) 0.0308(4) 0.0268(3) -0.0005(3) -0.0066(3) -0.0122(3)
N1 0.0318(11) 0.0317(12) 0.0234(11) 0.0021(9) -0.0056(9) -0.0116(9)
N2 0.0251(10) 0.0286(11) 0.0289(11) 0.0025(9) -0.0043(9) -0.0101(9)
C1 0.0263(12) 0.0261(13) 0.0266(13) 0.0020(10) -0.0068(10) -0.0083(10)
C2 0.0374(14) 0.0285(13) 0.0253(13) 0.0032(10) -0.0067(11) -0.0191(11)
C3 0.0269(12) 0.0279(13) 0.0318(13) -0.0018(10) -0.0054(11) -0.0125(11)
C4 0.0313(13) 0.0345(15) 0.0263(13) 0.0049(11) -0.0013(11) -0.0085(12)
C5 0.0261(12) 0.0300(14) 0.0343(14) 0.0063(11) 0.0009(11) -0.0094(11)
C6 0.0469(17) 0.059(2) 0.0286(15) 0.0050(13) -0.0008(13) -0.0186(15)
C7 0.0377(15) 0.0516(19) 0.0496(18) 0.0078(14) 0.0003(14) -0.0240(14)
C8 0.0423(15) 0.0401(16) 0.0275(14) -0.0019(11) -0.0100(12) -0.0170(13)
C9 0.0477(18) 0.061(2) 0.065(2) -0.0065(17) -0.0246(17) -0.0164(16)
C10 0.0576(19) 0.0463(18) 0.0432(17) -0.0072(14) -0.0108(15) -0.0146(15)
C11 0.0365(14) 0.0383(15) 0.0325(14) 0.0032(11) -0.0068(12) -0.0218(12)
C12 0.0424(17) 0.070(2) 0.0558(19) 0.0067(16) -0.0210(15) -0.0308(16)
C13 0.068(2) 0.0456(19) 0.0509(19) -0.0037(15) -0.0070(16) -0.0321(17)
C14 0.0282(12) 0.0260(13) 0.0292(13) 0.0011(10) -0.0032(10) -0.0116(11)
C15 0.0287(13) 0.0304(14) 0.0297(13) -0.0015(10) -0.0049(11) -0.0124(11)
C16 0.0323(13) 0.0293(14) 0.0386(15) -0.0021(11) -0.0058(12) -0.0153(11)
C17 0.0259(12) 0.0291(14) 0.0333(14) 0.0026(11) -0.0021(11) -0.0121(11)
C18 0.0279(13) 0.0351(15) 0.0280(13) 0.0007(11) -0.0057(11) -0.0114(11)
C19 0.0236(12) 0.0302(14) 0.0314(13) -0.0031(10) -0.0036(10) -0.0108(10)
C20 0.0432(15) 0.0375(15) 0.0313(14) -0.0006(11) -0.0101(12) -0.0192(13)
C21 0.0441(16) 0.0471(17) 0.0436(16) 0.0014(13) -0.0177(13) -0.0257(14)
C22 0.0470(17) 0.072(2) 0.0301(15) -0.0007(14) -0.0086(13) -0.0237(16)
C23 0.085(3) 0.049(2) 0.0437(18) -0.0100(15) -0.0246(17) -0.0225(18)
C24 0.0405(15) 0.0337(15) 0.0436(16) 0.0091(12) -0.0102(13) -0.0191(13)
C25 0.102(3) 0.036(2) 0.083(3) 0.0074(18) -0.019(2) -0.016(2)
C26 0.096(3) 0.062(2) 0.061(2) 0.0303(18) -0.035(2) -0.045(2)
C27 0.061(2) 0.084(3) 0.115(4) 0.051(3) -0.022(2) -0.049(2)
C28 0.0342(14) 0.0341(15) 0.0454(16) -0.0054(12) -0.0145(12) -0.0133(12)
C29 0.060(2) 0.0447(18) 0.064(2) -0.0043(15) -0.0337(17) -0.0207(16)
C30 0.0478(17) 0.0428(17) 0.0552(19) -0.0144(14) -0.0189(15) -0.0142(14)
C31 0.0410(16) 0.0497(19) 0.066(2) -0.0022(15) -0.0141(15) -0.0280(15)
C32 0.0315(13) 0.0293(13) 0.0219(12) 0.0024(10) -0.0062(10) -0.0133(11)
C33 0.0356(14) 0.0376(15) 0.0215(12) 0.0033(11) -0.0058(11) -0.0216(12)
C34 0.0431(15) 0.0389(15) 0.0259(13) -0.0018(11) -0.0089(12) -0.0218(13)
C35 0.0396(14) 0.0374(15) 0.0200(12) 0.0002(10) -0.0038(11) -0.0160(12)
C36 0.0328(14) 0.0408(16) 0.0297(14) -0.0003(11) -0.0046(11) -0.0181(12)
C37 0.0333(13) 0.0359(14) 0.0228(12) 0.0026(10) -0.0064(10) -0.0184(12)
C38 0.0354(14) 0.0559(18) 0.0352(15) -0.0047(13) -0.0086(12) -0.0259(14)
C39 0.0370(16) 0.063(2) 0.057(2) -0.0070(16) -0.0217(15) -0.0152(15)
C40 0.0508(18) 0.085(3) 0.0433(17) -0.0088(16) -0.0038(15) -0.0480(18)
C41 0.0504(18) 0.079(2) 0.0469(18) -0.0122(17) -0.0091(15) -0.0394(18)
C42 0.0466(16) 0.0441(17) 0.0293(14) -0.0065(12) -0.0025(12) -0.0179(14)
C43 0.069(2) 0.0436(19) 0.059(2) -0.0168(16) 0.0018(18) -0.0226(17)
C44 0.0503(19) 0.061(2) 0.066(2) -0.0260(18) -0.0133(17) -0.0003(17)
C45 0.087(3) 0.059(2) 0.0320(17) -0.0095(15) 0.0076(17) -0.030(2)
C46 0.0331(14) 0.0434(16) 0.0378(15) -0.0042(12) -0.0030(12) -0.0239(13)
C47 0.0445(17) 0.062(2) 0.058(2) -0.0089(16) 0.0036(15) -0.0366(16)
C48 0.0520(18) 0.080(2) 0.0445(17) -0.0088(16) -0.0110(15) -0.0449(18)
C49 0.0509(19) 0.0423(18) 0.077(2) -0.0058(16) -0.0001(17) -0.0295(16)
C50 0.083(3) 0.077(3) 0.091(3) -0.011(2) -0.002(3) -0.057(3)
C51 0.068(3) 0.084(3) 0.079(3) -0.033(2) 0.017(2) -0.044(2)
C52 0.070(3) 0.096(4) 0.113(4) -0.033(3) -0.002(3) -0.042(3)
C53 0.084(3) 0.106(4) 0.109(4) -0.039(3) 0.002(3) -0.055(3)
C54 0.101(4) 0.110(4) 0.082(3) -0.034(3) 0.005(3) -0.061(3)
C55 0.084(3) 0.082(3) 0.079(3) -0.035(2) 0.016(3) -0.046(3)
C56 0.120(4) 0.101(4) 0.122(4) 0.011(3) -0.034(4) -0.067(3)
C63 0.163(12) 0.128(11) 0.123(10) -0.029(9) -0.043(9) -0.068(9)
C57 0.127(5) 0.097(5) 0.063(4) 0.000(4) -0.022(4) -0.048(4)
C58 0.108(5) 0.090(4) 0.057(4) 0.009(4) -0.022(4) -0.042(4)
C59 0.101(5) 0.086(4) 0.061(5) 0.019(4) -0.015(4) -0.043(4)
C60 0.108(4) 0.088(5) 0.059(6) 0.017(4) -0.008(4) -0.041(4)
C61 0.124(6) 0.088(5) 0.052(6) 0.015(5) -0.005(5) -0.038(4)
C62 0.138(5) 0.094(5) 0.054(5) 0.010(5) -0.011(4) -0.043(4)
C63' 0.142(8) 0.151(9) 0.115(7) -0.035(6) -0.033(6) -0.070(7)
C57' 0.121(4) 0.094(4) 0.058(4) -0.001(3) -0.015(3) -0.046(3)
C58' 0.105(5) 0.089(4) 0.055(3) 0.016(3) -0.018(3) -0.045(3)
C59' 0.101(4) 0.085(4) 0.058(4) 0.021(3) -0.015(4) -0.046(3)
C60' 0.099(4) 0.081(4) 0.055(5) 0.018(4) -0.009(3) -0.046(3)
C61' 0.117(5) 0.076(4) 0.045(5) 0.009(3) -0.001(4) -0.044(3)
C62' 0.132(4) 0.080(4) 0.049(4) 0.004(3) -0.015(3) -0.047(3)

loop_
_atom_type_symbol
_atom_type_description
_atom_type_scat_dispersion_real
_atom_type_scat_dispersion_imag
_atom_type_scat_source
C C 0.0033 0.0016 'International Tables Vol C Tables 4.2.6.8 and 6.1.1.4'
H H 0.0000 0.0000 'International Tables Vol C Tables 4.2.6.8 and 6.1.1.4'
P P 0.1023 0.0942 'International Tables Vol C Tables 4.2.6.8 and 6.1.1.4'
Cl Cl 0.1484 0.1585 'International Tables Vol C Tables 4.2.6.8 and 6.1.1.4'
Ge Ge 0.1547 1.8001 'International Tables Vol C Tables 4.2.6.8 and 6.1.1.4'
N N 0.0061 0.0033 'International Tables Vol C Tables 4.2.6.8 and 6.1.1.4'

loop_
_geom_angle_atom_site_label_1
_geom_angle_atom_site_label_2
_geom_angle_atom_site_label_3
_geom_angle
C3 Ge1 C2 100.39(10)
C3 Ge1 C1 105.76(10)
C2 Ge1 C1 96.04(9)
C2 P1 C14 103.95(11)
C3 P2 C32 105.96(11)
C1 N1 C4 110.1(2)
C1 N1 C8 122.8(2)
C4 N1 C8 127.0(2)
C1 N2 C5 110.0(2)
C1 N2 C11 123.1(2)
C5 N2 C11 126.9(2)
N2 C1 N1 106.0(2)
N2 C1 Ge1 135.30(18)
N1 C1 Ge1 118.20(18)
P1 C2 Cl1 122.92(15)
P1 C2 Ge1 125.76(13)
Cl1 C2 Ge1 110.65(13)
P2 C3 Cl2 123.17(15)
P2 C3 Ge1 122.83(14)
Cl2 C3 Ge1 110.24(12)
C5 C4 N1 106.9(2)
C5 C4 C6 128.1(3)
N1 C4 C6 124.8(3)
C4 C5 N2 106.9(2)
C4 C5 C7 128.0(3)
N2 C5 C7 125.1(3)
N1 C8 C9 111.8(2)
N1 C8 C10 112.2(2)
C9 C8 C10 113.5(2)
N2 C11 C12 112.0(2)
N2 C11 C13 111.5(2)
C12 C11 C13 113.2(3)
C19 C14 C15 119.4(2)
C19 C14 P1 118.88(19)
C15 C14 P1 121.31(19)
C16 C15 C14 118.1(2)
C16 C15 C20 117.8(2)
C14 C15 C20 124.1(2)
C17 C16 C15 123.3(2)
C18 C17 C16 117.4(2)
C18 C17 C24 122.5(2)
C16 C17 C24 120.1(2)
C17 C18 C19 123.0(2)
C18 C19 C14 118.1(2)
C18 C19 C28 117.5(2)
C14 C19 C28 124.3(2)
C21 C20 C22 109.8(2)
C21 C20 C23 106.0(2)
C22 C20 C23 106.4(3)
C21 C20 C15 112.6(2)
C22 C20 C15 110.3(2)
C23 C20 C15 111.4(2)
C25 C24 C27 112.2(3)
C25 C24 C17 109.9(2)
C27 C24 C17 108.5(2)
C25 C24 C26 107.8(3)
C27 C24 C26 106.7(3)
C17 C24 C26 111.7(2)
C31 C28 C29 105.7(2)
C31 C28 C30 110.9(2)
C29 C28 C30 105.8(2)
C31 C28 C19 109.8(2)
C29 C28 C19 111.7(2)
C30 C28 C19 112.7(2)
C37 C32 C33 118.7(2)
C37 C32 P2 119.54(19)
C33 C32 P2 121.74(19)
C34 C33 C32 118.8(2)
C34 C33 C38 118.3(2)
C32 C33 C38 122.8(2)
C33 C34 C35 123.1(2)
C36 C35 C34 116.6(2)
C36 C35 C42 120.7(2)
C34 C35 C42 122.4(2)
C35 C36 C37 123.7(2)
C36 C37 C32 118.1(2)
C36 C37 C46 117.3(2)
C32 C37 C46 124.5(2)
C40 C38 C39 110.7(3)
C40 C38 C41 106.2(2)
C39 C38 C41 106.2(2)
C40 C38 C33 112.0(2)
C39 C38 C33 109.5(2)
C41 C38 C33 112.1(2)
C45 C42 C44 109.4(3)
C45 C42 C43 108.1(3)
C44 C42 C43 107.2(3)
C45 C42 C35 108.8(2)
C44 C42 C35 111.4(2)
C43 C42 C35 112.0(2)
C48 C46 C49 110.3(3)
C48 C46 C47 106.8(2)
C49 C46 C47 105.2(2)
C48 C46 C37 111.8(2)
C49 C46 C37 111.3(2)
C47 C46 C37 111.0(2)
C51 C50 C55 117.7(5)
C51 C50 C56 121.6(5)
C55 C50 C56 120.7(5)
C50 C51 C52 121.3(4)
C53 C52 C51 120.3(5)
C52 C53 C54 118.7(5)
C55 C54 C53 121.2(5)
C54 C55 C50 120.8(5)
C58 C57 C62 118.6(14)
C58 C57 C63 125.6(15)
C62 C57 C63 115.5(14)
C57 C58 C59 122.2(15)
C58 C59 C60 119.0(15)
C59 C60 C61 117.2(14)
C62 C61 C60 121.8(15)
C61 C62 C57 120.2(15)
C58' C57' C62' 118.2(9)
C58' C57' C63' 119.2(9)
C62' C57' C63' 122.7(9)
C57' C58' C59' 121.5(9)
C58' C59' C60' 119.8(9)
C59' C60' C61' 118.5(8)
C62' C61' C60' 119.5(8)
C61' C62' C57' 122.2(9)

loop_
_geom_bond_atom_site_label_1
_geom_bond_atom_site_label_2
_geom_bond_distance
Ge1 C3 2.011(2)
Ge1 C2 2.014(2)
Ge1 C1 2.087(2)
Cl1 C2 1.762(2)
Cl2 C3 1.770(3)
P1 C2 1.675(3)
P1 C14 1.857(2)
P2 C3 1.676(3)
P2 C32 1.854(3)
N1 C1 1.357(3)
N1 C4 1.394(3)
N1 C8 1.487(3)
N2 C1 1.352(3)
N2 C5 1.399(3)
N2 C11 1.472(3)
C4 C5 1.349(4)
C4 C6 1.497(4)
C5 C7 1.499(4)
C8 C9 1.517(4)
C8 C10 1.518(4)
C11 C12 1.517(4)
C11 C13 1.524(4)
C14 C19 1.418(3)
C14 C15 1.421(4)
C15 C16 1.391(4)
C15 C20 1.555(4)
C16 C17 1.383(4)
C17 C18 1.379(4)
C17 C24 1.540(4)
C18 C19 1.398(4)
C19 C28 1.561(4)
C20 C21 1.535(4)
C20 C22 1.541(4)
C20 C23 1.541(4)
C24 C25 1.510(5)
C24 C27 1.514(4)
C24 C26 1.542(5)
C28 C31 1.533(4)
C28 C29 1.534(4)
C28 C30 1.540(4)
C32 C37 1.422(3)
C32 C33 1.423(3)
C33 C34 1.387(4)
C33 C38 1.554(4)
C34 C35 1.391(4)
C35 C36 1.383(4)
C35 C42 1.534(4)
C36 C37 1.394(4)
C37 C46 1.557(4)
C38 C40 1.527(4)
C38 C39 1.540(4)
C38 C41 1.542(4)
C42 C45 1.529(4)
C42 C44 1.530(4)
C42 C43 1.532(4)
C46 C48 1.528(4)
C46 C49 1.542(4)
C46 C47 1.544(4)
C50 C51 1.376(6)
C50 C55 1.389(6)
C50 C56 1.455(7)
C51 C52 1.391(7)
C52 C53 1.359(7)
C53 C54 1.387(7)
C54 C55 1.360(7)
C63 C57 1.488(14)
C57 C58 1.338(13)
C57 C62 1.381(14)
C58 C59 1.374(14)
C59 C60 1.387(14)
C60 C61 1.405(15)
C61 C62 1.332(15)
C63' C57' 1.511(11)
C57' C58' 1.361(9)
C57' C62' 1.365(10)
C58' C59' 1.375(10)
C59' C60' 1.379(9)
C60' C61' 1.400(10)
C61' C62' 1.356(11)
